data_2203077
loop_
_publ_author_name
Dachriyanus
'Rizal Fahmi'
'Sargent, Melvyn V.'
'Skelton, Brian W.'
'White, Allan H.'

_publ_section_title
;
 5-Hydroxy-3,3',4',5',7-pentamethoxyflavone (combretol)
;
_journal_issue 1
_journal_name_full 'Acta Crystallographica Section E'
_journal_page_first o86
_journal_page_last o88
_journal_paper_doi 10.1107/S1600536803027880
_journal_volume 60
_journal_year 2004
_chemical_formula_iupac 'C20 H20 O8'
_chemical_formula_moiety 'C20 H20 O8'
_chemical_formula_sum 'C20 H20 O8'
_chemical_formula_weight 388.37
_space_group_IT_number 33
_symmetry_cell_setting orthorhombic
_symmetry_space_group_name_Hall 'P 2c -2n'
_symmetry_space_group_name_H-M 'P n a 21'
_atom_sites_solution_hydrogens difmap
_atom_sites_solution_primary direct
_atom_sites_solution_secondary difmap
_cell_angle_alpha 90.00000
_cell_angle_beta 90.00000
_cell_angle_gamma 90.00000
_cell_formula_units_Z 4
_cell_length_a 13.827(6)
_cell_length_b 29.900(14)
_cell_length_c 4.244(2)
_cell_measurement_reflns_used 1050
_cell_measurement_temperature 150(2)
_cell_measurement_theta_max 24.5
_cell_measurement_theta_min 2.4
_cell_volume 1754.6(14)
_computing_cell_refinement 'SAINT (Siemens, 1995)'
_computing_data_collection 'SMART (Siemens, 1995)'
_computing_data_reduction
;
Xtal3.5 User's Manual (Hall et al., 1995)
;
_computing_molecular_graphics Xtal3.5
_computing_publication_material 'Xtal3.5 BONDLA CIFIO'
_computing_structure_refinement 'Xtal3.5 CRYLSQ'
_computing_structure_solution Xtal3.5
_diffrn_ambient_temperature 150(2)
_diffrn_measured_fraction_theta_full 1.00
_diffrn_measured_fraction_theta_max .99
_diffrn_measurement_device_type 'Bruker SMART CCD'
_diffrn_measurement_method \w
_diffrn_radiation_monochromator graphite
_diffrn_radiation_source 'sealed tube'
_diffrn_radiation_type 'Mo K\a'
_diffrn_radiation_wavelength .71073
_diffrn_reflns_av_R_equivalents .077
_diffrn_reflns_av_sigmaI/netI .138
_diffrn_reflns_limit_h_max 16
_diffrn_reflns_limit_h_min -16
_diffrn_reflns_limit_k_max 35
_diffrn_reflns_limit_k_min -35
_diffrn_reflns_limit_l_max 5
_diffrn_reflns_limit_l_min -5
_diffrn_reflns_number 13745
_diffrn_reflns_theta_full 25.2
_diffrn_reflns_theta_max 25.2
_diffrn_reflns_theta_min 1.36
_diffrn_standards_decay_% 0
_exptl_absorpt_coefficient_mu .115
_exptl_absorpt_correction_T_max .998
_exptl_absorpt_correction_T_min .957
_exptl_absorpt_correction_type multi-scan
_exptl_absorpt_process_details
;
 SADABS; Sheldrick, 1996
;
_exptl_crystal_colour yellow
_exptl_crystal_density_diffrn 1.47
_exptl_crystal_density_meas ?
_exptl_crystal_description splinter
_exptl_crystal_F_000 816
_exptl_crystal_size_max .3
_exptl_crystal_size_mid .06
_exptl_crystal_size_min .03
_refine_diff_density_max .366
_refine_diff_density_min -.361
_refine_ls_extinction_method none
_refine_ls_goodness_of_fit_all 1.062
_refine_ls_goodness_of_fit_ref 1.136
_refine_ls_hydrogen_treatment noref
_refine_ls_matrix_type full
_refine_ls_number_constraints 0
_refine_ls_number_parameters 252
_refine_ls_number_reflns 1526
_refine_ls_number_restraints 0
_refine_ls_R_factor_all .106
_refine_ls_R_factor_gt .053
_refine_ls_shift/su_max .009
_refine_ls_shift/su_mean .002
_refine_ls_structure_factor_coef F
_refine_ls_weighting_details 'w = 1/[\s^2^(Fo)+0.0013F^2^] where \s(I)=[\s(I)~meas~+0.0004(I~net~)^2^]^1/2^'
_refine_ls_weighting_scheme calc
_refine_ls_wR_factor_all .072
_refine_ls_wR_factor_ref .059
_reflns_number_gt 1526
_reflns_number_total 1789
_reflns_threshold_expression I>\s(I)
_cod_data_source_file lh6146.cif
_cod_data_source_block 1
_cod_database_code 2203077
_cod_database_fobs_code 2203077

loop_
_symmetry_equiv_pos_as_xyz
+x,+y,+z
-x,-y,1/2+z
1/2-x,1/2+y,1/2+z
1/2+x,1/2-y,+z

loop_
_atom_site_label
_atom_site_fract_x
_atom_site_fract_y
_atom_site_fract_z
_atom_site_U_iso_or_equiv
_atom_site_adp_type
_atom_site_occupancy
O1 .6483(3) .10368(12) .50000 .035(3) Uani 1.00000
C2 .5996(4) .13477(19) .319(2) .034(4) Uani 1.00000
C3 .6482(4) .17278(19) .224(2) .032(4) Uani 1.00000
O3 .6037(3) .20226(12) .019(2) .041(3) Uani 1.00000
C31 .5771(5) .24460(19) .168(3) .061(5) Uani 1.00000
C4 .7449(5) .18179(19) .319(2) .034(4) Uani 1.00000
O4 .7892(3) .21698(13) .236(2) .050(3) Uani 1.00000
C4a .7925(4) .14885(17) .512(2) .031(4) Uani 1.00000
C5 .8870(5) .15326(19) .621(2) .036(4) Uani 1.00000
O5 .9390(3) .19077(13) .546(2) .054(3) Uani 1.00000
C6 .9305(4) .1201(2) .794(2) .035(4) Uani 1.00000
C7 .8784(5) .08063(19) .862(2) .032(4) Uani 1.00000
O7 .9301(3) .05004(12) 1.029(2) .042(3) Uani 1.00000
C71 .8823(5) .00809(18) 1.097(3) .048(5) Uani 1.00000
C8 .7850(4) .07549(18) .765(2) .034(4) Uani 1.00000
C8a .7409(4) .10933(19) .590(2) .032(4) Uani 1.00000
C1' .4999(5) .12145(19) .263(2) .033(4) Uani 1.00000
C2' .4361(5) .14687(18) .074(3) .036(4) Uani 1.00000
C3' .3412(5) .13520(19) .040(2) .033(4) Uani 1.00000
O3' .2736(3) .15831(13) -.1267(19) .047(3) Uani 1.00000
C31' .3046(5) .1992(2) -.274(3) .051(5) Uani 1.00000
C4' .3052(5) .09560(19) .185(2) .037(4) Uani 1.00000
O4' .2120(3) .08239(12) .1372(19) .040(3) Uani 1.00000
C41' .1442(5) .1029(2) .352(3) .046(5) Uani 1.00000
C5' .3683(4) .07053(19) .365(2) .033(4) Uani 1.00000
O5' .3261(3) .03256(13) .498(2) .042(3) Uani 1.00000
C51' .3856(5) .0058(2) .689(3) .040(4) Uani 1.00000
C6' .4634(4) .08254(18) .411(2) .033(4) Uani 1.00000
H31a .54480 .26400 .01704 .09500 Uiso 1.00000
H31b .63124 .25988 .24830 .09500 Uiso 1.00000
H31c .53151 .23970 .33717 .09500 Uiso 1.00000
H5 .89591 .20746 .42162 .08100 Uiso 1.00000
H6 .99720 .12394 .86810 .04100 Uiso 1.00000
H71a .92357 -.01130 1.21786 .07500 Uiso 1.00000
H71b .86464 -.00727 .90812 .07500 Uiso 1.00000
H71c .82422 .01278 1.21842 .07500 Uiso 1.00000
H8 .75019 .04898 .82284 .04000 Uiso 1.00000
H2' .46216 .17279 -.03682 .04700 Uiso 1.00000
H31'a .25485 .21321 -.38882 .07100 Uiso 1.00000
H31'b .35761 .19297 -.42374 .07100 Uiso 1.00000
H31'c .33059 .21971 -.12307 .07100 Uiso 1.00000
H41'a .07984 .09278 .30520 .06200 Uiso 1.00000
H41'b .14534 .13478 .32682 .06200 Uiso 1.00000
H41'c .15937 .09562 .56224 .06200 Uiso 1.00000
H51'a .35158 -.01870 .77682 .06200 Uiso 1.00000
H51'b .41060 .02352 .86719 .06200 Uiso 1.00000
H51'c .44056 -.00480 .57689 .06200 Uiso 1.00000
H6' .50544 .06459 .54935 .03600 Uiso 1.00000

loop_
_atom_site_aniso_label
_atom_site_aniso_U_11
_atom_site_aniso_U_22
_atom_site_aniso_U_33
_atom_site_aniso_U_12
_atom_site_aniso_U_13
_atom_site_aniso_U_23
O1 .030(2) .023(2) .051(3) -.0044(18) -.006(3) .003(3)
C2 .040(4) .022(3) .038(5) .009(3) .000(4) -.006(4)
C3 .034(4) .025(3) .038(5) .006(3) .000(4) .000(4)
O3 .047(3) .020(2) .056(4) .000(2) -.005(3) .001(3)
C31 .061(5) .022(3) .100(8) .004(3) -.013(6) -.004(5)
C4 .040(4) .023(3) .039(5) .000(3) .005(4) -.006(4)
O4 .049(3) .025(2) .076(4) -.006(2) -.003(3) .008(3)
C4a .034(4) .019(3) .041(5) -.003(3) .009(4) -.004(4)
C5 .033(4) .024(3) .052(5) -.001(3) .000(4) -.009(4)
O5 .044(3) .032(2) .085(4) -.016(2) -.011(4) .013(3)
C6 .028(4) .034(3) .044(5) -.003(3) -.001(4) -.006(4)
C7 .033(4) .028(3) .034(5) .002(3) -.004(4) -.002(4)
O7 .036(3) .028(2) .061(4) -.003(2) -.005(3) .003(3)
C71 .042(4) .020(3) .081(7) -.002(3) -.002(5) .007(4)
C8 .028(4) .021(3) .051(5) .000(3) -.001(4) -.001(4)
C8a .031(4) .026(3) .039(5) -.002(3) -.002(3) -.005(4)
C1' .029(4) .026(3) .044(5) .003(3) -.002(4) -.006(4)
C2' .034(4) .023(3) .051(5) -.001(3) -.007(4) .001(4)
C3' .039(4) .024(3) .037(5) .006(3) -.014(4) -.004(4)
O3' .054(3) .024(2) .062(4) -.003(2) -.012(3) .009(3)
C31' .061(5) .030(4) .062(6) .009(3) -.005(5) .003(5)
C4' .038(4) .026(3) .047(5) -.003(3) -.003(4) -.009(4)
O4' .029(3) .031(2) .059(4) -.0015(19) -.009(3) -.006(3)
C41' .030(4) .041(4) .068(6) -.002(3) -.001(4) -.004(4)
C5' .032(4) .023(3) .043(5) .003(3) .002(4) -.005(4)
O5' .033(3) .033(2) .060(4) -.003(2) -.005(3) .008(3)
C51' .040(4) .030(3) .049(5) -.004(3) -.003(4) .005(4)
C6' .033(4) .016(3) .049(6) .006(3) -.002(4) -.001(3)

loop_
_atom_type_symbol
_atom_type_scat_dispersion_real
_atom_type_scat_dispersion_imag
_atom_type_scat_source
C .002 .002 'Int Tables Vol IV Tables 2.2B and 2.3.1'
H 0 0 'Int Tables Vol IV Tables 2.2B and 2.3.1'
O .008 .006 'Int Tables Vol IV Tables 2.2B and 2.3.1'

loop_
_geom_angle_atom_site_label_1
_geom_angle_atom_site_label_2
_geom_angle_atom_site_label_3
_geom_angle
_geom_angle_publ_flag
C2 O1 C8a 122.5(5) yes
O1 C2 C3 118.6(6) yes
O1 C2 C1' 111.6(5) yes
C3 C2 C1' 129.7(7) yes
C2 C3 O3 119.5(6) ?
C2 C3 C4 122.1(7) ?
O3 C3 C4 118.4(6) ?
C3 O3 C31 113.2(8) ?
O3 C31 H31a 110.5 ?
O3 C31 H31b 112.1 ?
O3 C31 H31c 110.7 ?
H31a C31 H31b 108.4 ?
H31a C31 H31c 106.3 ?
H31b C31 H31c 108.7 ?
C3 C4 O4 122.2(7) yes
C3 C4 C4a 117.5(6) ?
O4 C4 C4a 120.3(6) ?
C4 C4a C5 123.5(6) ?
C4 C4a C8a 118.1(6) ?
C5 C4a C8a 118.3(6) ?
C4a C5 O5 119.6(6) yes
C4a C5 C6 121.3(6) ?
O5 C5 C6 119.1(6) ?
C5 O5 H5 103.4 ?
C5 C6 C7 119.3(6) ?
C5 C6 H6 119.9 ?
C7 C6 H6 120.8 ?
C6 C7 O7 113.6(6) yes
C6 C7 C8 121.1(6) ?
O7 C7 C8 125.4(6) ?
C7 O7 C71 116.6(5) yes
O7 C71 H71a 111.0 ?
O7 C71 H71b 111.4 ?
O7 C71 H71c 111.2 ?
H71a C71 H71b 108.0 ?
H71a C71 H71c 107.3 ?
H71b C71 H71c 107.8 ?
C7 C8 C8a 119.5(6) ?
C7 C8 H8 119.5 ?
C8a C8 H8 121.0 ?
O1 C8a C4a 121.1(6) ?
O1 C8a C8 118.4(5) ?
C4a C8a C8 120.5(6) ?
C2 C1' C2' 122.5(6) ?
C2 C1' C6' 119.4(7) ?
C2' C1' C6' 118.1(6) ?
C1' C2' C3' 121.5(7) ?
C1' C2' H2' 118.0 ?
C3' C2' H2' 120.5 ?
C2' C3' O3' 125.8(6) yes
C2' C3' C4' 120.2(7) ?
O3' C3' C4' 114.0(6) ?
C3' O3' C31' 117.0(5) yes
O3' C31' H31'a 112.7 ?
O3' C31' H31'b 109.9 ?
O3' C31' H31'c 111.3 ?
H31'a C31' H31'b 107.2 ?
H31'a C31' H31'c 109.6 ?
H31'b C31' H31'c 105.8 ?
C3' C4' O4' 120.5(6) yes
C3' C4' C5' 118.0(6) ?
O4' C4' C5' 121.5(6) ?
C4' O4' C41' 113.4(6) yes
O4' C41' H41'a 109.7 ?
O4' C41' H41'b 109.9 ?
O4' C41' H41'c 110.9 ?
H41'a C41' H41'b 107.7 ?
H41'a C41' H41'c 109.3 ?
H41'b C41' H41'c 109.4 ?
C4' C5' O5' 113.7(5) ?
C4' C5' C6' 122.7(6) ?
O5' C5' C6' 123.6(7) yes
C5' O5' C51' 116.9(5) yes
O5' C51' H51'a 112.2 ?
O5' C51' H51'b 110.0 ?
O5' C51' H51'c 111.5 ?
H51'a C51' H51'b 106.9 ?
H51'a C51' H51'c 109.6 ?
H51'b C51' H51'c 106.4 ?
C1' C6' C5' 119.4(7) ?
C1' C6' H6' 120.1 ?
C5' C6' H6' 120.4 ?

loop_
_geom_bond_atom_site_label_1
_geom_bond_atom_site_label_2
_geom_bond_distance
_geom_bond_publ_flag
O1 C2 1.382(8) yes
O1 C8a 1.348(7) yes
C2 C3 1.380(9) ?
C2 C1' 1.454(9) yes
C3 O3 1.381(10) yes
C3 C4 1.423(9) ?
O3 C31 1.461(9) yes
C31 H31a .971 ?
C31 H31b .942 ?
C31 H31c .968 ?
C4 O4 1.267(8) yes
C4 C4a 1.442(10) ?
C4a C5 1.391(9) ?
C4a C8a 1.418(8) ?
C5 O5 1.370(8) yes
C5 C6 1.374(10) ?
O5 H5 .939 ?
C6 C7 1.412(9) ?
C6 H6 .982 ?
C7 O7 1.359(9) yes
C7 C8 1.363(9) ?
O7 C71 1.447(7) yes
C71 H71a .962 ?
C71 H71b .955 ?
C71 H71c .964 ?
C8 C8a 1.396(10) ?
C8 H8 .959 ?
C1' C2' 1.414(11) ?
C1' C6' 1.415(9) ?
C2' C3' 1.365(9) ?
C2' H2' .976 ?
C3' O3' 1.361(9) yes
C3' C4' 1.425(10) ?
O3' C31' 1.439(9) yes
C31' H31'a .940 ?
C31' H31'b .987 ?
C31' H31'c .958 ?
C4' O4' 1.363(8) yes
C4' C5' 1.380(11) ?
O4' C41' 1.444(10) ?
C41' H41'a .961 ?
C41' H41'b .960 ?
C41' H41'c .941 ?
C5' O5' 1.396(8) yes
C5' C6' 1.377(9) ?
O5' C51' 1.405(10) ?
C51' H51'a .946 ?
C51' H51'b .985 ?
C51' H51'c .952 ?
C6' H6' .985 ?

loop_
_cod_related_entry_id
_cod_related_entry_database
_cod_related_entry_code
1 ChemSpider 21131195
